data_1506413
loop_
_publ_author_name
'Barr, James W.'
'Bell, Thomas W.'
'Catalano, Vincent J.'
'Cline, Joseph I.'
'Phillips, Daniel J.'
'Procupez, Rolando'

_publ_section_title
;
 Syntheses, structures, and photoisomerization of (E)- and
 (Z)-2-tert-butyl-9-(2,2,2-triphenylethylidene)fluorene.
;
_journal_issue 51
_journal_name_full 'The journal of physical chemistry. A'
_journal_page_first 11650
_journal_page_last 11654
_journal_paper_doi 10.1021/jp054345l
_journal_volume 109
_journal_year 2005
_chemical_formula_sum 'C37 H32'
_chemical_formula_weight 476.62
_chemical_name_common (E)-6
_chemical_name_systematic
; 
 (E)-2-tert-Butyl-9-(2,2,2-triphenylethylidene)fluorene

;
_space_group_IT_number 4
_symmetry_cell_setting monoclinic
_symmetry_space_group_name_Hall 'P 2yb'
_symmetry_space_group_name_H-M 'P 1 21 1'
_atom_sites_solution_hydrogens geom
_atom_sites_solution_primary direct
_atom_sites_solution_secondary difmap
_audit_creation_method SHELXL-97
_cell_angle_alpha 90.00
_cell_angle_beta 107.820(10)
_cell_angle_gamma 90.00
_cell_formula_units_Z 4
_cell_length_a 12.2210(10)
_cell_length_b 17.921(2)
_cell_length_c 13.524(3)
_cell_measurement_reflns_used 27
_cell_measurement_temperature 293(2)
_cell_measurement_theta_max 12.52
_cell_measurement_theta_min 4.79
_cell_volume 2819.8(8)
_computing_cell_refinement 'Bruker XSCANS'
_computing_data_collection 'Bruker XSCANS'
_computing_data_reduction 'Bruker SHELXTL'
_computing_molecular_graphics 'Bruker SHELXTL'
_computing_publication_material 'Bruker SHELXTL'
_computing_structure_refinement 'SHELXL-97 (Sheldrick, 1997)'
_computing_structure_solution 'SHELXS-97 (Sheldrick, 1990)'
_diffrn_ambient_temperature 293(2)
_diffrn_measured_fraction_theta_full 0.888
_diffrn_measured_fraction_theta_max 0.888
_diffrn_measurement_device_type 'Bruker P4'
_diffrn_measurement_method '\w scans'
_diffrn_radiation_monochromator graphite
_diffrn_radiation_source 'fine-focus sealed tube'
_diffrn_radiation_type MoK\a
_diffrn_radiation_wavelength 0.71073
_diffrn_reflns_av_R_equivalents 0.0214
_diffrn_reflns_av_sigmaI/netI 0.0619
_diffrn_reflns_limit_h_max 14
_diffrn_reflns_limit_h_min -1
_diffrn_reflns_limit_k_max 1
_diffrn_reflns_limit_k_min -21
_diffrn_reflns_limit_l_max 15
_diffrn_reflns_limit_l_min -16
_diffrn_reflns_number 6296
_diffrn_reflns_theta_full 25.00
_diffrn_reflns_theta_max 25.00
_diffrn_reflns_theta_min 2.09
_diffrn_standards_decay_% <1
_diffrn_standards_interval_count 97
_diffrn_standards_number 3
_exptl_absorpt_coefficient_mu 0.063
_exptl_absorpt_correction_T_max 0.5265
_exptl_absorpt_correction_T_min 0.4802
_exptl_absorpt_correction_type empirical
_exptl_crystal_colour Colorless
_exptl_crystal_density_diffrn 1.123
_exptl_crystal_density_method 'not measured'
_exptl_crystal_description block
_exptl_crystal_F_000 1016
_exptl_crystal_size_max .42
_exptl_crystal_size_mid .419
_exptl_crystal_size_min .44
_refine_diff_density_max 0.227
_refine_diff_density_min -0.203
_refine_diff_density_rms 0.039
_refine_ls_abs_structure_details 'Flack H D (1983), Acta Cryst. A39, 876-881'
_refine_ls_abs_structure_Flack -4(10)
_refine_ls_extinction_coef 0.0114(16)
_refine_ls_extinction_expression Fc^*^=kFc[1+0.001xFc^2^\l^3^/sin(2\q)]^-1/4^
_refine_ls_extinction_method SHELXL
_refine_ls_goodness_of_fit_ref 1.017
_refine_ls_hydrogen_treatment fixed
_refine_ls_matrix_type full
_refine_ls_number_parameters 664
_refine_ls_number_reflns 5478
_refine_ls_number_restraints 14
_refine_ls_restrained_S_all 1.017
_refine_ls_R_factor_all 0.1177
_refine_ls_R_factor_gt 0.0599
_refine_ls_shift/su_max 0.020
_refine_ls_shift/su_mean 0.001
_refine_ls_structure_factor_coef Fsqd
_refine_ls_weighting_details 'calc w=1/[\s^2^(Fo^2^)+(0.1000P)^2^+0.0000P] where P=(Fo^2^+2Fc^2^)/3'
_refine_ls_weighting_scheme calc
_refine_ls_wR_factor_gt 0.1463
_refine_ls_wR_factor_ref 0.1809
_reflns_number_gt 3292
_reflns_number_total 5478
_reflns_threshold_expression >2sigma(I)
_cod_data_source_file jp054345lsi20050804_082837.cif
_cod_data_source_block vjc277
_cod_depositor_comments
;
The following automatic conversions were performed:

'_symmetry_cell_setting' value 'Monoclinic' changed to 'monoclinic'
according to /home/saulius/struct/CIF-dictionaries/cif_core.dic
dictionary named 'cif_core.dic' version 2.4.1 from 2010-06-29.

Automatic conversion script
Id: cif_fix_values 1715 2011-07-08 13:25:40Z adriana 
;
_cod_original_cell_volume 2819.8(7)
_cod_original_sg_symbol_H-M P2(1)
_cod_database_code 1506413

loop_
_symmetry_equiv_pos_as_xyz
'x, y, z'
'-x, y+1/2, -z'

loop_
_atom_site_label
_atom_site_type_symbol
_atom_site_fract_x
_atom_site_fract_y
_atom_site_fract_z
_atom_site_U_iso_or_equiv
_atom_site_adp_type
_atom_site_occupancy
_atom_site_symmetry_multiplicity
_atom_site_calc_flag
_atom_site_refinement_flags
_atom_site_disorder_assembly
_atom_site_disorder_group
C1 C -1.0520(5) -0.1587(3) -0.0464(4) 0.0447(14) Uani 1 1 d . A .
C2 C -1.1515(5) -0.1952(3) -0.0449(4) 0.0505(15) Uani 1 1 d . . .
H2A H -1.1641 -0.2438 -0.0700 0.061 Uiso 1 1 calc R . .
C3 C -1.2323(5) -0.1618(4) -0.0074(4) 0.0518(15) Uani 1 1 d . A .
C3A C -1.3398(5) -0.2030(4) -0.0038(5) 0.0642(18) Uani 1 1 d . . .
C3B C -1.4401(10) -0.1739(8) -0.0886(9) 0.097(3) Uiso 0.690(8) 1 d PU A .
H3BA H -1.4643 -0.1271 -0.0678 0.146 Uiso 0.690(8) 1 calc PR . .
H3BB H -1.5022 -0.2091 -0.1021 0.146 Uiso 0.690(8) 1 calc PR . .
H3BC H -1.4184 -0.1670 -0.1504 0.146 Uiso 0.690(8) 1 calc PR . .
C3C C -1.3342(12) -0.2876(7) -0.0225(11) 0.108(4) Uiso 0.690(8) 1 d PU A .
H3CA H -1.2884 -0.3113 0.0401 0.161 Uiso 0.690(8) 1 calc PR . .
H3CB H -1.3002 -0.2961 -0.0768 0.161 Uiso 0.690(8) 1 calc PR . .
H3CC H -1.4104 -0.3080 -0.0426 0.161 Uiso 0.690(8) 1 calc PR . .
C3D C -1.3641(11) -0.1909(7) 0.1006(9) 0.097(4) Uiso 0.690(8) 1 d PU A .
H3DA H -1.2985 -0.1682 0.1494 0.146 Uiso 0.690(8) 1 calc PR . .
H3DB H -1.3793 -0.2382 0.1272 0.146 Uiso 0.690(8) 1 calc PR . .
H3DC H -1.4297 -0.1590 0.0900 0.146 Uiso 0.690(8) 1 calc PR . .
C4 C -1.2119(6) -0.0882(4) 0.0270(5) 0.0678(18) Uani 1 1 d . . .
H4A H -1.2665 -0.0638 0.0505 0.081 Uiso 1 1 calc R A .
C5 C -1.1134(5) -0.0506(4) 0.0274(5) 0.0644(17) Uani 1 1 d . A .
H5A H -1.1021 -0.0016 0.0509 0.077 Uiso 1 1 calc R . .
C6 C -1.0310(5) -0.0861(3) -0.0076(4) 0.0524(15) Uani 1 1 d . . .
C7 C -0.9186(5) -0.0631(3) -0.0110(4) 0.0482(14) Uani 1 1 d . A .
C8 C -0.8557(6) 0.0010(4) 0.0251(5) 0.0626(17) Uani 1 1 d . . .
H8A H -0.8879 0.0397 0.0526 0.075 Uiso 1 1 calc R A .
C9 C -0.7453(6) 0.0070(4) 0.0200(5) 0.0679(19) Uani 1 1 d . A .
H9A H -0.7033 0.0503 0.0432 0.081 Uiso 1 1 calc R . .
C10 C -0.6959(6) -0.0511(4) -0.0196(4) 0.0583(17) Uani 1 1 d . . .
H10A H -0.6205 -0.0466 -0.0210 0.070 Uiso 1 1 calc R A .
C11 C -0.7567(5) -0.1149(4) -0.0565(4) 0.0509(15) Uani 1 1 d . A .
H11A H -0.7228 -0.1535 -0.0828 0.061 Uiso 1 1 calc R . .
C12 C -0.8708(5) -0.1216(3) -0.0544(4) 0.0454(14) Uani 1 1 d . . .
C13 C -0.9561(4) -0.1830(3) -0.0849(4) 0.0429(13) Uani 1 1 d . A .
C14 C -0.9623(4) -0.2455(3) -0.1404(4) 0.0460(14) Uani 1 1 d . . .
H14A H -1.0270 -0.2741 -0.1446 0.055 Uiso 1 1 calc R A .
C15 C -0.8849(4) -0.2796(3) -0.1983(4) 0.0369(12) Uani 1 1 d . A .
C16 C -0.8490(4) -0.2184(3) -0.2628(4) 0.0426(13) Uani 1 1 d . . .
C17 C -0.9301(5) -0.1684(3) -0.3182(4) 0.0546(15) Uani 1 1 d . A .
H17A H -1.0048 -0.1708 -0.3146 0.066 Uiso 1 1 calc R . .
C18 C -0.9011(6) -0.1144(4) -0.3794(5) 0.073(2) Uani 1 1 d . . .
H18A H -0.9564 -0.0805 -0.4158 0.087 Uiso 1 1 calc R A .
C19 C -0.7927(6) -0.1106(4) -0.3867(5) 0.0678(18) Uani 1 1 d . A .
H19A H -0.7744 -0.0746 -0.4286 0.081 Uiso 1 1 calc R . .
C20 C -0.7111(5) -0.1594(4) -0.3328(5) 0.0615(17) Uani 1 1 d . . .
H20A H -0.6367 -0.1563 -0.3370 0.074 Uiso 1 1 calc R A .
C21 C -0.7386(5) -0.2133(3) -0.2721(4) 0.0458(13) Uani 1 1 d . A .
H21A H -0.6826 -0.2471 -0.2365 0.055 Uiso 1 1 calc R . .
C22 C -0.9551(5) -0.3411(3) -0.2701(4) 0.0434(13) Uani 1 1 d . . .
C23 C -0.9695(5) -0.3442(4) -0.3766(4) 0.0593(17) Uani 1 1 d . A .
H23A H -0.9417 -0.3059 -0.4087 0.071 Uiso 1 1 calc R . .
C24 C -1.0258(7) -0.4048(5) -0.4344(5) 0.080(2) Uani 1 1 d . . .
H24A H -1.0334 -0.4073 -0.5049 0.096 Uiso 1 1 calc R A .
C25 C -1.0697(6) -0.4605(4) -0.3902(6) 0.076(2) Uani 1 1 d . A .
H25A H -1.1094 -0.4998 -0.4303 0.091 Uiso 1 1 calc R . .
C26 C -1.0550(6) -0.4581(4) -0.2865(6) 0.0674(19) Uani 1 1 d . . .
H26A H -1.0821 -0.4970 -0.2549 0.081 Uiso 1 1 calc R A .
C27 C -1.0006(5) -0.3990(3) -0.2287(5) 0.0537(15) Uani 1 1 d . A .
H27A H -0.9939 -0.3979 -0.1584 0.064 Uiso 1 1 calc R . .
C28 C -0.7792(4) -0.3198(3) -0.1222(4) 0.0477(14) Uani 1 1 d . . .
C29 C -0.7201(5) -0.3728(4) -0.1603(5) 0.0589(16) Uani 1 1 d . A .
H29A H -0.7431 -0.3825 -0.2313 0.071 Uiso 1 1 calc R . .
C30 C -0.6274(6) -0.4119(4) -0.0958(6) 0.075(2) Uani 1 1 d . . .
H30A H -0.5894 -0.4472 -0.1235 0.090 Uiso 1 1 calc R A .
C31 C -0.5924(6) -0.3982(5) 0.0083(7) 0.086(2) Uani 1 1 d . A .
H31A H -0.5297 -0.4236 0.0517 0.103 Uiso 1 1 calc R . .
C32 C -0.6497(7) -0.3469(5) 0.0489(5) 0.087(2) Uani 1 1 d . . .
H32A H -0.6266 -0.3383 0.1201 0.104 Uiso 1 1 calc R A .
C33 C -0.7433(5) -0.3071(4) -0.0163(4) 0.0594(16) Uani 1 1 d . A .
H33A H -0.7813 -0.2721 0.0121 0.071 Uiso 1 1 calc R . .
C34 C -0.1945(5) -0.3140(3) -0.6624(4) 0.0458(14) Uani 1 1 d . B .
C35 C -0.0971(5) -0.2742(3) -0.6599(4) 0.0504(14) Uani 1 1 d . . .
H35A H -0.0805 -0.2295 -0.6235 0.061 Uiso 1 1 calc R . .
C36 C -0.0231(5) -0.3021(3) -0.7130(4) 0.0505(15) Uani 1 1 d . B .
C36A C 0.0847(5) -0.2582(4) -0.7121(4) 0.0558(16) Uani 1 1 d D . .
C36B C 0.1726(8) -0.2647(6) -0.6074(7) 0.080(3) Uiso 0.751(11) 1 d PU B .
H36A H 0.1460 -0.2388 -0.5570 0.121 Uiso 0.751(11) 1 calc PR . .
H36B H 0.2437 -0.2430 -0.6096 0.121 Uiso 0.751(11) 1 calc PR . .
H36C H 0.1846 -0.3163 -0.5885 0.121 Uiso 0.751(11) 1 calc PR . .
C36C C 0.0515(9) -0.1754(5) -0.7375(8) 0.079(3) Uiso 0.751(11) 1 d PU B .
H36D H 0.0062 -0.1583 -0.6951 0.118 Uiso 0.751(11) 1 calc PR . .
H36E H 0.0076 -0.1708 -0.8094 0.118 Uiso 0.751(11) 1 calc PR . .
H36F H 0.1199 -0.1457 -0.7236 0.118 Uiso 0.751(11) 1 calc PR . .
C36D C 0.1359(10) -0.2878(7) -0.7957(8) 0.092(4) Uiso 0.751(11) 1 d P B .
H36G H 0.1025 -0.2614 -0.8596 0.138 Uiso 0.751(11) 1 calc PR . .
H36H H 0.1196 -0.3401 -0.8064 0.138 Uiso 0.751(11) 1 calc PR . .
H36I H 0.2176 -0.2803 -0.7730 0.138 Uiso 0.751(11) 1 calc PR . .
C37 C -0.0499(5) -0.3697(4) -0.7628(5) 0.0600(16) Uani 1 1 d . . .
H37A H -0.0013 -0.3888 -0.7977 0.072 Uiso 1 1 calc R B .
C38 C -0.1463(6) -0.4105(4) -0.7631(5) 0.0625(17) Uani 1 1 d . B .
H38A H -0.1615 -0.4562 -0.7971 0.075 Uiso 1 1 calc R . .
C39 C -0.2196(5) -0.3824(3) -0.7122(4) 0.0425(14) Uani 1 1 d . . .
C40 C -0.3304(5) -0.4104(3) -0.7031(4) 0.0455(14) Uani 1 1 d . B .
C41 C -0.3918(6) -0.4738(4) -0.7409(4) 0.0619(17) Uani 1 1 d . . .
H41A H -0.3635 -0.5082 -0.7784 0.074 Uiso 1 1 calc R B .
C42 C -0.4942(6) -0.4865(4) -0.7235(5) 0.0683(19) Uani 1 1 d . B .
H42A H -0.5354 -0.5297 -0.7490 0.082 Uiso 1 1 calc R . .
C43 C -0.5370(6) -0.4360(4) -0.6684(5) 0.075(2) Uani 1 1 d . . .
H43A H -0.6067 -0.4456 -0.6565 0.090 Uiso 1 1 calc R B .
C44 C -0.4777(5) -0.3704(4) -0.6302(5) 0.0644(18) Uani 1 1 d . B .
H44A H -0.5082 -0.3356 -0.5948 0.077 Uiso 1 1 calc R . .
C45 C -0.3713(5) -0.3580(3) -0.6460(4) 0.0487(14) Uani 1 1 d . . .
C46 C -0.2888(5) -0.2950(3) -0.6152(4) 0.0494(15) Uani 1 1 d . B .
C47 C -0.2834(5) -0.2327(3) -0.5595(4) 0.0514(15) Uani 1 1 d . . .
H47A H -0.2189 -0.2038 -0.5552 0.062 Uiso 1 1 calc R B .
C48 C -0.3612(5) -0.1987(3) -0.5010(4) 0.0495(14) Uani 1 1 d . B .
C49 C -0.3952(5) -0.2587(3) -0.4341(4) 0.0489(14) Uani 1 1 d . . .
C50 C -0.3115(6) -0.3084(4) -0.3764(5) 0.0647(18) Uani 1 1 d . B .
H50A H -0.2361 -0.3039 -0.3777 0.078 Uiso 1 1 calc R . .
C51 C -0.3395(7) -0.3641(4) -0.3173(6) 0.075(2) Uani 1 1 d . . .
H51A H -0.2835 -0.3972 -0.2799 0.090 Uiso 1 1 calc R B .
C52 C -0.4493(8) -0.3701(4) -0.3143(6) 0.084(2) Uani 1 1 d . B .
H52A H -0.4683 -0.4074 -0.2747 0.101 Uiso 1 1 calc R . .
C53 C -0.5311(6) -0.3220(4) -0.3688(5) 0.074(2) Uani 1 1 d . . .
H53A H -0.6058 -0.3266 -0.3656 0.089 Uiso 1 1 calc R B .
C54 C -0.5056(5) -0.2662(4) -0.4293(5) 0.0586(16) Uani 1 1 d . B .
H54A H -0.5629 -0.2338 -0.4665 0.070 Uiso 1 1 calc R . .
C55 C -0.2919(5) -0.1366(3) -0.4311(5) 0.0544(15) Uani 1 1 d . . .
C56 C -0.2765(5) -0.1328(4) -0.3260(5) 0.0666(19) Uani 1 1 d . B .
H56A H -0.3066 -0.1702 -0.2943 0.080 Uiso 1 1 calc R . .
C57 C -0.2168(8) -0.0742(5) -0.2665(7) 0.102(3) Uani 1 1 d . . .
H57A H -0.2052 -0.0735 -0.1953 0.123 Uiso 1 1 calc R B .
C58 C -0.1754(8) -0.0181(6) -0.3113(10) 0.118(4) Uani 1 1 d . B .
H58A H -0.1394 0.0223 -0.2714 0.141 Uiso 1 1 calc R . .
C59 C -0.1859(7) -0.0203(5) -0.4149(10) 0.111(4) Uani 1 1 d . . .
H59A H -0.1525 0.0165 -0.4447 0.133 Uiso 1 1 calc R B .
C60 C -0.2475(6) -0.0787(4) -0.4755(7) 0.082(2) Uani 1 1 d . B .
H60A H -0.2590 -0.0788 -0.5467 0.099 Uiso 1 1 calc R . .
C61 C -0.4671(5) -0.1601(3) -0.5788(4) 0.0496(15) Uani 1 1 d . . .
C62 C -0.5260(6) -0.1047(4) -0.5427(5) 0.0644(18) Uani 1 1 d . B .
H62A H -0.5021 -0.0923 -0.4725 0.077 Uiso 1 1 calc R . .
C63 C -0.6193(6) -0.0682(4) -0.6096(6) 0.077(2) Uani 1 1 d . . .
H63A H -0.6593 -0.0327 -0.5841 0.093 Uiso 1 1 calc R B .
C64 C -0.6530(7) -0.0850(5) -0.7150(7) 0.091(3) Uani 1 1 d . B .
H64A H -0.7133 -0.0592 -0.7612 0.109 Uiso 1 1 calc R . .
C65 C -0.5968(6) -0.1393(5) -0.7494(5) 0.078(2) Uani 1 1 d . . .
H65A H -0.6204 -0.1513 -0.8197 0.094 Uiso 1 1 calc R B .
C66 C -0.5057(6) -0.1772(4) -0.6834(5) 0.0624(18) Uani 1 1 d . B .
H66A H -0.4698 -0.2147 -0.7094 0.075 Uiso 1 1 calc R . .
C3E C -1.401(2) -0.2439(16) -0.1125(19) 0.096(6) Uiso 0.310(8) 1 d PU A 3
H3EA H -1.3493 -0.2796 -0.1266 0.144 Uiso 0.310(8) 1 calc PR A 3
H3EB H -1.4217 -0.2075 -0.1672 0.144 Uiso 0.310(8) 1 calc PR A 3
H3EC H -1.4691 -0.2690 -0.1087 0.144 Uiso 0.310(8) 1 calc PR A 3
C3F C -1.311(2) -0.2641(18) 0.072(2) 0.113(6) Uiso 0.310(8) 1 d PU A 3
H3FA H -1.2709 -0.2445 0.1391 0.170 Uiso 0.310(8) 1 calc PR A 3
H3FB H -1.2626 -0.2994 0.0515 0.170 Uiso 0.310(8) 1 calc PR A 3
H3FC H -1.3801 -0.2884 0.0738 0.170 Uiso 0.310(8) 1 calc PR A 3
C3G C -1.433(2) -0.1544(19) 0.012(2) 0.116(6) Uiso 0.310(8) 1 d PU A 3
H3GA H -1.4048 -0.1287 0.0773 0.174 Uiso 0.310(8) 1 calc PR A 3
H3GB H -1.4977 -0.1848 0.0125 0.174 Uiso 0.310(8) 1 calc PR A 3
H3GC H -1.4565 -0.1186 -0.0432 0.174 Uiso 0.310(8) 1 calc PR A 3
C36E C 0.192(2) -0.3079(16) -0.646(2) 0.081(7) Uiso 0.249(11) 1 d PDU B 3
H36J H 0.1698 -0.3596 -0.6518 0.121 Uiso 0.249(11) 1 calc PR B 3
H36K H 0.2136 -0.2930 -0.5747 0.121 Uiso 0.249(11) 1 calc PR B 3
H36L H 0.2552 -0.3010 -0.6730 0.121 Uiso 0.249(11) 1 calc PR B 3
C36F C 0.095(3) -0.1822(13) -0.655(2) 0.101(8) Uiso 0.249(11) 1 d PDU B 3
H36M H 0.0319 -0.1769 -0.6270 0.151 Uiso 0.249(11) 1 calc PR B 3
H36N H 0.0920 -0.1425 -0.7036 0.151 Uiso 0.249(11) 1 calc PR B 3
H36O H 0.1661 -0.1802 -0.6001 0.151 Uiso 0.249(11) 1 calc PR B 3
C36G C 0.091(3) -0.2535(18) -0.8181(19) 0.076(9) Uiso 0.249(11) 1 d PD B 3
H36P H 0.0405 -0.2151 -0.8554 0.113 Uiso 0.249(11) 1 calc PR B 3
H36Q H 0.0693 -0.3005 -0.8526 0.113 Uiso 0.249(11) 1 calc PR B 3
H36R H 0.1687 -0.2419 -0.8161 0.113 Uiso 0.249(11) 1 calc PR B 3

loop_
_atom_site_aniso_label
_atom_site_aniso_U_11
_atom_site_aniso_U_22
_atom_site_aniso_U_33
_atom_site_aniso_U_23
_atom_site_aniso_U_13
_atom_site_aniso_U_12
C1 0.045(3) 0.053(4) 0.036(3) -0.003(3) 0.013(2) 0.003(3)
C2 0.053(4) 0.049(3) 0.050(3) -0.004(3) 0.018(3) -0.001(3)
C3 0.043(3) 0.065(4) 0.050(3) -0.003(3) 0.018(3) 0.011(3)
C3A 0.040(3) 0.090(5) 0.068(4) 0.005(4) 0.025(3) 0.012(4)
C4 0.052(4) 0.078(5) 0.082(4) -0.016(4) 0.034(3) 0.008(4)
C5 0.065(4) 0.056(4) 0.077(4) -0.016(3) 0.028(3) 0.008(4)
C6 0.053(4) 0.055(4) 0.047(3) -0.007(3) 0.011(3) 0.005(3)
C7 0.056(4) 0.044(3) 0.046(3) -0.004(3) 0.018(3) -0.003(3)
C8 0.063(4) 0.059(4) 0.069(4) -0.008(3) 0.025(3) -0.007(4)
C9 0.076(5) 0.059(4) 0.068(4) -0.006(4) 0.020(4) -0.020(4)
C10 0.055(4) 0.070(5) 0.054(3) 0.001(3) 0.022(3) -0.020(4)
C11 0.039(3) 0.069(4) 0.048(3) -0.001(3) 0.018(3) -0.011(3)
C12 0.047(3) 0.049(3) 0.041(3) 0.000(3) 0.015(3) -0.003(3)
C13 0.040(3) 0.043(3) 0.048(3) -0.001(3) 0.017(3) 0.003(3)
C14 0.043(3) 0.050(4) 0.050(3) -0.001(3) 0.022(3) -0.003(3)
C15 0.038(3) 0.037(3) 0.037(3) 0.002(2) 0.014(2) 0.004(2)
C16 0.042(3) 0.043(3) 0.045(3) -0.001(3) 0.017(3) 0.004(3)
C17 0.051(3) 0.059(4) 0.060(4) 0.012(3) 0.026(3) 0.006(3)
C18 0.077(5) 0.068(4) 0.073(4) 0.028(4) 0.024(4) 0.016(4)
C19 0.078(5) 0.060(4) 0.071(4) 0.026(4) 0.032(4) -0.001(4)
C20 0.055(4) 0.071(4) 0.069(4) 0.013(4) 0.035(3) 0.001(4)
C21 0.046(3) 0.049(3) 0.048(3) 0.011(3) 0.022(3) 0.007(3)
C22 0.038(3) 0.043(3) 0.052(3) 0.000(3) 0.018(3) 0.010(3)
C23 0.069(4) 0.061(4) 0.043(3) 0.000(3) 0.010(3) 0.014(4)
C24 0.095(6) 0.082(5) 0.055(4) -0.014(4) 0.011(4) 0.010(5)
C25 0.083(5) 0.065(5) 0.073(5) -0.027(4) 0.013(4) -0.004(4)
C26 0.060(4) 0.051(4) 0.090(5) -0.009(4) 0.021(4) -0.010(4)
C27 0.056(4) 0.052(4) 0.055(3) -0.003(3) 0.020(3) -0.006(3)
C28 0.039(3) 0.054(4) 0.052(3) 0.014(3) 0.016(3) -0.001(3)
C29 0.047(3) 0.068(4) 0.063(4) 0.012(3) 0.019(3) 0.018(3)
C30 0.061(4) 0.085(5) 0.084(5) 0.024(5) 0.030(4) 0.018(4)
C31 0.060(5) 0.084(6) 0.111(7) 0.027(5) 0.022(5) 0.018(4)
C32 0.085(5) 0.109(6) 0.049(4) 0.023(4) -0.005(4) -0.006(5)
C33 0.054(4) 0.075(4) 0.046(3) 0.008(3) 0.011(3) 0.002(4)
C34 0.047(3) 0.049(3) 0.043(3) 0.004(3) 0.016(3) 0.006(3)
C35 0.048(3) 0.051(3) 0.056(3) -0.007(3) 0.022(3) -0.001(3)
C36 0.046(3) 0.058(4) 0.048(3) 0.007(3) 0.015(3) 0.009(3)
C36A 0.049(3) 0.065(4) 0.058(4) -0.005(3) 0.023(3) -0.001(3)
C37 0.054(4) 0.069(4) 0.065(4) -0.011(4) 0.031(3) 0.008(3)
C38 0.072(4) 0.055(4) 0.061(4) -0.013(3) 0.021(3) 0.006(4)
C39 0.047(3) 0.044(3) 0.039(3) 0.001(3) 0.016(3) 0.003(3)
C40 0.052(3) 0.045(3) 0.038(3) -0.002(3) 0.013(3) -0.002(3)
C41 0.077(5) 0.057(4) 0.048(3) -0.006(3) 0.014(3) -0.008(4)
C42 0.079(5) 0.061(4) 0.066(4) -0.008(4) 0.023(4) -0.028(4)
C43 0.071(5) 0.081(5) 0.077(4) -0.015(4) 0.028(4) -0.031(4)
C44 0.059(4) 0.070(4) 0.069(4) -0.012(4) 0.026(3) -0.010(4)
C45 0.043(3) 0.055(4) 0.049(3) -0.006(3) 0.015(3) -0.010(3)
C46 0.047(3) 0.059(4) 0.048(3) -0.004(3) 0.024(3) -0.006(3)
C47 0.046(3) 0.046(3) 0.069(4) -0.010(3) 0.028(3) -0.005(3)
C48 0.042(3) 0.050(3) 0.060(3) -0.002(3) 0.021(3) 0.004(3)
C49 0.052(4) 0.045(3) 0.052(3) -0.003(3) 0.019(3) 0.003(3)
C50 0.067(4) 0.070(4) 0.062(4) -0.002(4) 0.026(3) 0.018(4)
C51 0.082(5) 0.065(5) 0.089(5) 0.019(4) 0.040(4) 0.027(4)
C52 0.114(7) 0.070(5) 0.087(5) 0.019(4) 0.057(5) 0.010(5)
C53 0.081(5) 0.075(5) 0.083(5) 0.006(4) 0.050(4) 0.001(4)
C54 0.059(4) 0.060(4) 0.061(4) -0.002(3) 0.025(3) 0.009(3)
C55 0.046(3) 0.053(4) 0.066(4) -0.016(3) 0.020(3) 0.001(3)
C56 0.056(4) 0.067(4) 0.066(4) -0.014(4) 0.003(3) 0.018(4)
C57 0.095(7) 0.081(6) 0.092(6) -0.037(6) -0.029(5) 0.036(6)
C58 0.069(6) 0.084(7) 0.175(11) -0.058(8) -0.001(7) 0.010(5)
C59 0.075(6) 0.064(5) 0.215(12) -0.040(7) 0.077(7) -0.015(5)
C60 0.075(5) 0.059(4) 0.127(6) -0.027(5) 0.052(5) -0.010(4)
C61 0.047(3) 0.050(4) 0.057(4) 0.004(3) 0.023(3) 0.000(3)
C62 0.065(4) 0.061(4) 0.068(4) -0.002(4) 0.022(3) 0.002(4)
C63 0.059(4) 0.063(4) 0.112(6) 0.028(5) 0.032(4) 0.025(4)
C64 0.066(5) 0.113(7) 0.084(6) 0.043(5) 0.008(4) 0.002(5)
C65 0.072(5) 0.104(6) 0.059(4) 0.018(4) 0.021(4) -0.001(5)
C66 0.062(4) 0.069(4) 0.058(4) 0.011(4) 0.021(3) 0.001(4)

loop_
_atom_type_symbol
_atom_type_description
_atom_type_scat_dispersion_real
_atom_type_scat_dispersion_imag
_atom_type_scat_source
C C 0.0033 0.0016 'International Tables Vol C Tables 4.2.6.8 and 6.1.1.4'
H H 0.0000 0.0000 'International Tables Vol C Tables 4.2.6.8 and 6.1.1.4'

loop_
_geom_angle_atom_site_label_1
_geom_angle_atom_site_label_2
_geom_angle_atom_site_label_3
_geom_angle
C2 C1 C6 119.6(5)
C2 C1 C13 131.0(5)
C6 C1 C13 109.4(5)
C3 C2 C1 122.1(5)
C2 C3 C4 117.3(6)
C2 C3 C3A 121.7(6)
C4 C3 C3A 121.0(5)
C3F C3A C3B 139.7(13)
C3F C3A C3G 111.4(17)
C3B C3A C3G 55.0(12)
C3F C3A C3 111.0(12)
C3B C3A C3 108.7(7)
C3G C3A C3 115.1(13)
C3F C3A C3C 50.6(13)
C3B C3A C3C 106.5(9)
C3G C3A C3C 131.8(14)
C3 C3A C3C 112.9(7)
C3F C3A C3D 62.6(13)
C3B C3A C3D 108.1(7)
C3G C3A C3D 54.6(12)
C3 C3A C3D 111.8(7)
C3C C3A C3D 108.5(8)
C3F C3A C3E 104.0(16)
C3B C3A C3E 54.0(10)
C3G C3A C3E 103.5(15)
C3 C3A C3E 111.0(10)
C3C C3A C3E 55.5(11)
C3D C3A C3E 137.1(11)
C5 C4 C3 122.0(6)
C4 C5 C6 119.8(6)
C5 C6 C1 119.1(6)
C5 C6 C7 132.3(6)
C1 C6 C7 108.7(5)
C8 C7 C12 120.5(5)
C8 C7 C6 130.9(6)
C12 C7 C6 108.5(5)
C9 C8 C7 119.6(6)
C8 C9 C10 120.6(6)
C11 C10 C9 120.9(6)
C10 C11 C12 119.5(6)
C11 C12 C7 118.9(5)
C11 C12 C13 132.2(5)
C7 C12 C13 108.8(5)
C14 C13 C12 133.7(5)
C14 C13 C1 121.8(5)
C12 C13 C1 104.3(4)
C13 C14 C15 133.2(5)
C14 C15 C22 107.2(4)
C14 C15 C16 109.4(4)
C22 C15 C16 110.5(4)
C14 C15 C28 111.3(4)
C22 C15 C28 105.9(4)
C16 C15 C28 112.3(4)
C17 C16 C21 117.7(5)
C17 C16 C15 119.2(5)
C21 C16 C15 123.0(5)
C16 C17 C18 120.4(6)
C19 C18 C17 120.7(6)
C20 C19 C18 120.0(6)
C19 C20 C21 120.0(6)
C20 C21 C16 121.2(5)
C27 C22 C23 116.7(6)
C27 C22 C15 120.0(5)
C23 C22 C15 123.2(5)
C24 C23 C22 119.7(6)
C25 C24 C23 121.4(6)
C24 C25 C26 119.2(7)
C25 C26 C27 120.2(7)
C26 C27 C22 122.7(6)
C33 C28 C29 117.5(5)
C33 C28 C15 123.0(5)
C29 C28 C15 119.5(5)
C28 C29 C30 122.0(6)
C31 C30 C29 119.7(7)
C30 C31 C32 119.9(7)
C31 C32 C33 120.5(7)
C28 C33 C32 120.4(7)
C35 C34 C39 122.0(5)
C35 C34 C46 129.4(5)
C39 C34 C46 108.6(5)
C34 C35 C36 119.2(5)
C37 C36 C35 117.9(6)
C37 C36 C36A 122.1(5)
C35 C36 C36A 120.0(5)
C36G C36A C36B 133.8(13)
C36G C36A C36 109.1(12)
C36B C36A C36 109.5(5)
C36G C36A C36D 31.3(12)
C36B C36A C36D 109.4(7)
C36 C36A C36D 111.0(6)
C36G C36A C36C 79.5(14)
C36B C36A C36C 110.3(7)
C36 C36A C36C 108.9(6)
C36D C36A C36C 107.8(7)
C36G C36A C36F 114.6(17)
C36B C36A C36F 71.0(13)
C36 C36A C36F 113.0(14)
C36D C36A C36F 132.6(14)
C36C C36A C36F 40.8(12)
C36G C36A C36E 107.2(15)
C36B C36A C36E 37.5(10)
C36 C36A C36E 105.7(12)
C36D C36A C36E 76.8(11)
C36C C36A C36E 140.2(13)
C36F C36A C36E 106.6(16)
C36 C37 C38 122.8(5)
C39 C38 C37 119.1(6)
C38 C39 C34 119.0(5)
C38 C39 C40 131.7(5)
C34 C39 C40 109.3(5)
C41 C40 C45 120.9(6)
C41 C40 C39 131.2(6)
C45 C40 C39 107.9(5)
C42 C41 C40 120.0(6)
C41 C42 C43 120.4(6)
C42 C43 C44 121.0(7)
C43 C44 C45 118.6(7)
C44 C45 C40 118.9(5)
C44 C45 C46 131.3(6)
C40 C45 C46 109.7(5)
C47 C46 C45 134.8(5)
C47 C46 C34 120.8(5)
C45 C46 C34 104.4(5)
C46 C47 C48 133.6(5)
C55 C48 C47 107.0(5)
C55 C48 C49 110.0(4)
C47 C48 C49 110.2(4)
C55 C48 C61 106.3(4)
C47 C48 C61 110.2(4)
C49 C48 C61 112.9(4)
C54 C49 C50 118.1(6)
C54 C49 C48 122.6(5)
C50 C49 C48 119.2(5)
C51 C50 C49 120.8(6)
C52 C51 C50 119.7(7)
C53 C52 C51 120.3(7)
C52 C53 C54 121.2(7)
C49 C54 C53 119.9(6)
C56 C55 C60 117.4(6)
C56 C55 C48 123.2(6)
C60 C55 C48 119.3(6)
C55 C56 C57 121.2(8)
C58 C57 C56 120.4(9)
C57 C58 C59 120.5(9)
C58 C59 C60 119.1(9)
C55 C60 C59 121.1(8)
C66 C61 C62 117.6(6)
C66 C61 C48 123.1(5)
C62 C61 C48 119.3(5)
C63 C62 C61 121.1(6)
C62 C63 C64 119.6(7)
C65 C64 C63 119.1(7)
C64 C65 C66 121.8(7)
C65 C66 C61 120.7(7)

loop_
_geom_bond_atom_site_label_1
_geom_bond_atom_site_label_2
_geom_bond_distance
C1 C2 1.387(7)
C1 C6 1.396(8)
C1 C13 1.486(7)
C2 C3 1.377(7)
C3 C4 1.395(9)
C3 C3A 1.520(8)
C3A C3F 1.46(3)
C3A C3B 1.493(13)
C3A C3G 1.50(3)
C3A C3C 1.543(15)
C3A C3D 1.544(12)
C3A C3E 1.61(2)
C4 C5 1.379(9)
C5 C6 1.391(8)
C6 C7 1.449(8)
C7 C8 1.385(8)
C7 C12 1.412(8)
C8 C9 1.377(9)
C9 C10 1.391(9)
C10 C11 1.372(8)
C11 C12 1.409(7)
C12 C13 1.485(8)
C13 C14 1.337(7)
C14 C15 1.528(7)
C15 C22 1.543(7)
C15 C16 1.546(7)
C15 C28 1.559(7)
C16 C17 1.375(7)
C16 C21 1.396(7)
C17 C18 1.388(8)
C18 C19 1.361(9)
C19 C20 1.358(8)
C20 C21 1.375(8)
C22 C27 1.376(8)
C22 C23 1.398(7)
C23 C24 1.392(9)
C24 C25 1.355(10)
C25 C26 1.359(9)
C26 C27 1.362(9)
C28 C33 1.383(7)
C28 C29 1.385(8)
C29 C30 1.390(8)
C30 C31 1.363(10)
C31 C32 1.367(11)
C32 C33 1.406(9)
C34 C35 1.379(8)
C34 C39 1.388(8)
C34 C46 1.517(7)
C35 C36 1.407(7)
C36 C37 1.377(8)
C36 C36A 1.531(8)
C36A C36G 1.46(2)
C36A C36B 1.497(11)
C36A C36D 1.543(11)
C36A C36C 1.549(11)
C36A C36F 1.550(17)
C36A C36E 1.607(17)
C37 C38 1.385(8)
C38 C39 1.380(8)
C39 C40 1.485(8)
C40 C41 1.372(8)
C40 C45 1.402(8)
C41 C42 1.362(9)
C42 C43 1.374(9)
C43 C44 1.395(9)
C44 C45 1.398(8)
C45 C46 1.487(8)
C46 C47 1.336(8)
C47 C48 1.536(7)
C48 C55 1.536(8)
C48 C49 1.542(8)
C48 C61 1.558(7)
C49 C54 1.377(8)
C49 C50 1.400(8)
C50 C51 1.386(9)
C51 C52 1.359(10)
C52 C53 1.354(10)
C53 C54 1.387(9)
C55 C56 1.378(8)
C55 C60 1.389(9)
C56 C57 1.387(10)
C57 C58 1.348(13)
C58 C59 1.368(13)
C59 C60 1.399(11)
C61 C66 1.382(8)
C61 C62 1.399(8)
C62 C63 1.384(9)
C63 C64 1.390(10)
C64 C65 1.354(11)
C65 C66 1.374(9)

loop_
_geom_torsion_atom_site_label_1
_geom_torsion_atom_site_label_2
_geom_torsion_atom_site_label_3
_geom_torsion_atom_site_label_4
_geom_torsion
C6 C1 C2 C3 1.0(8)
C13 C1 C2 C3 -178.5(5)
C1 C2 C3 C4 1.7(8)
C1 C2 C3 C3A -178.6(5)
C2 C3 C3A C3F 67.5(15)
C4 C3 C3A C3F -112.7(15)
C2 C3 C3A C3B -105.3(8)
C4 C3 C3A C3B 74.5(9)
C2 C3 C3A C3G -164.7(14)
C4 C3 C3A C3G 15.1(16)
C2 C3 C3A C3C 12.6(10)
C4 C3 C3A C3C -167.6(8)
C2 C3 C3A C3D 135.4(7)
C4 C3 C3A C3D -44.8(9)
C2 C3 C3A C3E -47.6(13)
C4 C3 C3A C3E 132.2(12)
C2 C3 C4 C5 -2.2(9)
C3A C3 C4 C5 178.0(6)
C3 C4 C5 C6 0.1(10)
C4 C5 C6 C1 2.6(9)
C4 C5 C6 C7 -176.0(6)
C2 C1 C6 C5 -3.1(8)
C13 C1 C6 C5 176.5(5)
C2 C1 C6 C7 175.8(5)
C13 C1 C6 C7 -4.6(6)
C5 C6 C7 C8 3.9(11)
C1 C6 C7 C8 -174.8(6)
C5 C6 C7 C12 179.8(6)
C1 C6 C7 C12 1.1(6)
C12 C7 C8 C9 -1.0(9)
C6 C7 C8 C9 174.5(6)
C7 C8 C9 C10 -1.0(10)
C8 C9 C10 C11 1.5(10)
C9 C10 C11 C12 0.1(9)
C10 C11 C12 C7 -2.0(8)
C10 C11 C12 C13 -177.9(5)
C8 C7 C12 C11 2.5(8)
C6 C7 C12 C11 -173.9(5)
C8 C7 C12 C13 179.2(5)
C6 C7 C12 C13 2.8(6)
C11 C12 C13 C14 -14.3(10)
C7 C12 C13 C14 169.6(6)
C11 C12 C13 C1 170.8(6)
C7 C12 C13 C1 -5.4(6)
C2 C1 C13 C14 9.9(9)
C6 C1 C13 C14 -169.6(5)
C2 C1 C13 C12 -174.4(5)
C6 C1 C13 C12 6.1(6)
C12 C13 C14 C15 -1.5(10)
C1 C13 C14 C15 172.7(5)
C13 C14 C15 C22 -165.3(5)
C13 C14 C15 C16 -45.5(7)
C13 C14 C15 C28 79.3(7)
C14 C15 C16 C17 -43.2(6)
C22 C15 C16 C17 74.6(6)
C28 C15 C16 C17 -167.4(5)
C14 C15 C16 C21 140.0(5)
C22 C15 C16 C21 -102.2(6)
C28 C15 C16 C21 15.9(7)
C21 C16 C17 C18 -1.0(9)
C15 C16 C17 C18 -177.9(5)
C16 C17 C18 C19 0.8(10)
C17 C18 C19 C20 -0.8(11)
C18 C19 C20 C21 1.0(10)
C19 C20 C21 C16 -1.2(9)
C17 C16 C21 C20 1.2(8)
C15 C16 C21 C20 178.0(5)
C14 C15 C22 C27 -57.5(6)
C16 C15 C22 C27 -176.6(5)
C28 C15 C22 C27 61.5(6)
C14 C15 C22 C23 126.9(5)
C16 C15 C22 C23 7.7(7)
C28 C15 C22 C23 -114.2(5)
C27 C22 C23 C24 -1.2(8)
C15 C22 C23 C24 174.5(6)
C22 C23 C24 C25 1.6(10)
C23 C24 C25 C26 -2.2(11)
C24 C25 C26 C27 2.5(11)
C25 C26 C27 C22 -2.2(10)
C23 C22 C27 C26 1.6(9)
C15 C22 C27 C26 -174.4(5)
C14 C15 C28 C33 -17.6(7)
C22 C15 C28 C33 -133.8(6)
C16 C15 C28 C33 105.5(6)
C14 C15 C28 C29 159.9(5)
C22 C15 C28 C29 43.7(6)
C16 C15 C28 C29 -77.1(6)
C33 C28 C29 C30 -0.5(9)
C15 C28 C29 C30 -178.1(5)
C28 C29 C30 C31 -0.1(10)
C29 C30 C31 C32 1.0(11)
C30 C31 C32 C33 -1.2(12)
C29 C28 C33 C32 0.3(9)
C15 C28 C33 C32 177.8(6)
C31 C32 C33 C28 0.5(11)
C39 C34 C35 C36 2.7(8)
C46 C34 C35 C36 -177.7(5)
C34 C35 C36 C37 -2.0(8)
C34 C35 C36 C36A 179.3(5)
C37 C36 C36A C36G 48.8(15)
C35 C36 C36A C36G -132.5(15)
C37 C36 C36A C36B -105.4(8)
C35 C36 C36A C36B 73.3(8)
C37 C36 C36A C36D 15.5(9)
C35 C36 C36A C36D -165.9(7)
C37 C36 C36A C36C 133.9(7)
C35 C36 C36A C36C -47.4(8)
C37 C36 C36A C36F 177.6(15)
C35 C36 C36A C36F -3.8(16)
C37 C36 C36A C36E -66.2(13)
C35 C36 C36A C36E 112.5(13)
C35 C36 C37 C38 0.5(8)
C36A C36 C37 C38 179.1(6)
C36 C37 C38 C39 0.5(9)
C37 C38 C39 C34 0.0(8)
C37 C38 C39 C40 176.6(6)
C35 C34 C39 C38 -1.7(8)
C46 C34 C39 C38 178.7(5)
C35 C34 C39 C40 -178.9(5)
C46 C34 C39 C40 1.4(6)
C38 C39 C40 C41 1.7(10)
C34 C39 C40 C41 178.5(6)
C38 C39 C40 C45 -177.3(6)
C34 C39 C40 C45 -0.5(6)
C45 C40 C41 C42 0.3(9)
C39 C40 C41 C42 -178.7(6)
C40 C41 C42 C43 0.2(9)
C41 C42 C43 C44 0.7(11)
C42 C43 C44 C45 -2.0(10)
C43 C44 C45 C40 2.5(9)
C43 C44 C45 C46 -179.9(6)
C41 C40 C45 C44 -1.7(8)
C39 C40 C45 C44 177.5(5)
C41 C40 C45 C46 -179.7(5)
C39 C40 C45 C46 -0.6(6)
C44 C45 C46 C47 4.2(11)
C40 C45 C46 C47 -178.0(6)
C44 C45 C46 C34 -176.4(6)
C40 C45 C46 C34 1.4(6)
C35 C34 C46 C47 -1.8(9)
C39 C34 C46 C47 177.8(5)
C35 C34 C46 C45 178.7(5)
C39 C34 C46 C45 -1.7(6)
C45 C46 C47 C48 0.7(11)
C34 C46 C47 C48 -178.7(5)
C46 C47 C48 C55 166.3(6)
C46 C47 C48 C49 46.7(8)
C46 C47 C48 C61 -78.6(8)
C55 C48 C49 C54 106.2(6)
C47 C48 C49 C54 -136.1(6)
C61 C48 C49 C54 -12.3(7)
C55 C48 C49 C50 -74.4(6)
C47 C48 C49 C50 43.3(7)
C61 C48 C49 C50 167.1(5)
C54 C49 C50 C51 0.9(9)
C48 C49 C50 C51 -178.5(6)
C49 C50 C51 C52 -0.8(11)
C50 C51 C52 C53 0.1(12)
C51 C52 C53 C54 0.5(12)
C50 C49 C54 C53 -0.3(9)
C48 C49 C54 C53 179.0(5)
C52 C53 C54 C49 -0.4(10)
C47 C48 C55 C56 -126.9(6)
C49 C48 C55 C56 -7.1(7)
C61 C48 C55 C56 115.4(6)
C47 C48 C55 C60 56.9(7)
C49 C48 C55 C60 176.7(5)
C61 C48 C55 C60 -60.8(7)
C60 C55 C56 C57 -1.4(9)
C48 C55 C56 C57 -177.6(6)
C55 C56 C57 C58 2.1(11)
C56 C57 C58 C59 -3.8(14)
C57 C58 C59 C60 4.7(14)
C56 C55 C60 C59 2.3(10)
C48 C55 C60 C59 178.7(6)
C58 C59 C60 C55 -4.0(12)
C55 C48 C61 C66 137.1(6)
C47 C48 C61 C66 21.4(8)
C49 C48 C61 C66 -102.3(6)
C55 C48 C61 C62 -42.2(7)
C47 C48 C61 C62 -157.8(5)
C49 C48 C61 C62 78.4(7)
C66 C61 C62 C63 -0.3(9)
C48 C61 C62 C63 179.0(6)
C61 C62 C63 C64 -2.1(10)
C62 C63 C64 C65 3.0(11)
C63 C64 C65 C66 -1.5(12)
C64 C65 C66 C61 -1.0(11)
C62 C61 C66 C65 1.9(9)
C48 C61 C66 C65 -177.4(6)
